data_9009750
loop_
_publ_author_name
'Morgenstern-Badarau I'

_publ_section_title
;
 Effet Jahn-Teller et structure cristalline de l'hydroxyde CuSn(OH)6
;
_journal_name_full 'Journal of Solid State Chemistry'
_journal_page_first 399
_journal_page_last 406
_journal_paper_doi 10.1016/S0022-4596(76)80010-2
_journal_volume 17
_journal_year 1976
_chemical_formula_sum 'Cu H6 O6 Sn'
_chemical_name_mineral Mushistonite
_space_group_IT_number 134
_symmetry_space_group_name_Hall '-P 4ac 2bc'
_symmetry_space_group_name_H-M 'P 42/n n m :2'
_cell_angle_alpha 90
_cell_angle_beta 90
_cell_angle_gamma 90
_cell_formula_units_Z 4
_cell_length_a 7.586
_cell_length_b 7.586
_cell_length_c 8.103
_cell_volume 466.307
_database_code_amcsd 0013333
_exptl_crystal_density_diffrn 4.050
_cod_original_sg_symbol_H-M 'P 42/n n m'
_cod_original_formula_sum 'Cu Sn (O6 H6)'
_cod_database_code 9009750

loop_
_symmetry_equiv_pos_as_xyz
x,y,z
-y,-x,z
y,x,-z
1/2+y,-x,1/2-z
1/2-y,x,1/2+z
1/2+x,-y,1/2+z
1/2-x,y,1/2-z
1/2+x,1/2+y,-z
1/2-x,1/2-y,z
1/2+y,1/2+x,z
1/2-y,1/2-x,-z
-y,1/2+x,1/2-z
y,1/2-x,1/2+z
-x,1/2+y,1/2+z
x,1/2-y,1/2-z
-x,-y,-z

loop_
_atom_site_label
_atom_site_fract_x
_atom_site_fract_y
_atom_site_fract_z
_atom_site_U_iso_or_equiv
_atom_site_type_symbol
_atom_site_attached_hydrogens
Cu 0.00000 0.00000 0.00000 0.01520 Cu 0
Sn 0.50000 0.50000 0.50000 0.01456 Sn 0
O-H1 0.06300 0.24350 -0.07700 0.02368 O 1
O-H2 -0.07500 0.07500 0.26400 0.01368 O 1

loop_
_cod_changelog_entry_id
_cod_changelog_entry_author
_cod_changelog_entry_date
_cod_changelog_entry_text
1
;cod-tools version 3.8.0
Id: cif_guess_AMCSD_atom_types 9574 2023-05-10 09:00:05Z saulius
;
2023-05-10T18:52:08+03:00
;Derived atom types and hydrogen counts
from atom names that follow the AMCSD naming convention
(Wat == water, O-H == hydroxyl).
;
2
;cod-tools version 3.10.1
Id: cif_fix_AMCSD_atom_labels 10224 2024-08-07 11:09:31Z saulius
;
2024-08-07T19:39:56+03:00
;Changed the following '_atom_site_label' values:
the first duplicated label 'O-H'  converted to 'O-H1'
duplicated label 'O-H' at index 3 converted to 'O-H2'
;

loop_
_cod_related_entry_id
_cod_related_entry_database
_cod_related_entry_code
1 AMCSD 0013333
